data_7004725
loop_
_publ_author_name
'Beheshti, Azizolla'
'Clegg, William'
'Nobakht, Valiollah'
'Panahi Mehr, Mohammad'
'Russo, Luca'

_publ_section_title
;
 Complexes of copper(i) and silver(i) with bis(methimazolyl)borate and
 dihydrobis(2-mercaptothiazolyl)borate ligands
;
_journal_issue 46
_journal_name_full 'Dalton Transactions'
_journal_page_first 6641
_journal_page_last 6646
_journal_paper_doi 10.1039/b811369f
_journal_year 2008
_chemical_formula_moiety 'C24 H36 B3 Cu3 N12 S6,0.77 C4 H8 O'
_chemical_formula_sum 'C27.09 H42.18 B3 Cu3 N12 O0.77 S6'
_chemical_formula_weight 963.76
_chemical_name_systematic
;
?
;
_space_group_IT_number 15
_symmetry_cell_setting monoclinic
_symmetry_space_group_name_Hall '-I 2ya'
_symmetry_space_group_name_H-M 'I 1 2/a 1'
_atom_sites_solution_hydrogens geom
_atom_sites_solution_primary direct
_atom_sites_solution_secondary difmap
_audit_creation_method SHELXL-97
_cell_angle_alpha 90.00
_cell_angle_beta 91.453(4)
_cell_angle_gamma 90.00
_cell_formula_units_Z 8
_cell_length_a 20.842(7)
_cell_length_b 10.536(3)
_cell_length_c 38.478(15)
_cell_measurement_reflns_used 999
_cell_measurement_temperature 150(2)
_cell_measurement_theta_max 27.5
_cell_measurement_theta_min 2.5
_cell_volume 8447(5)
_computing_cell_refinement 'Bruker SAINT'
_computing_data_collection 'Bruker SMART'
_computing_data_reduction 'Bruker SAINT'
_computing_molecular_graphics 'Bruker SHELXTL'
_computing_publication_material 'Bruker SHELXTL and local programs'
_computing_structure_refinement 'Bruker SHELXTL'
_computing_structure_solution 'Bruker SHELXTL'
_diffrn_ambient_temperature 150(2)
_diffrn_measured_fraction_theta_full 0.987
_diffrn_measured_fraction_theta_max 0.987
_diffrn_measurement_device_type 'Bruker SMART 1K CCD diffractometer'
_diffrn_measurement_method 'thin-slice \w scans'
_diffrn_radiation_monochromator graphite
_diffrn_radiation_source 'sealed tube'
_diffrn_radiation_type MoK\a
_diffrn_radiation_wavelength 0.71073
_diffrn_reflns_av_R_equivalents 0.0938
_diffrn_reflns_av_sigmaI/netI 0.1100
_diffrn_reflns_limit_h_max 24
_diffrn_reflns_limit_h_min -24
_diffrn_reflns_limit_k_max 12
_diffrn_reflns_limit_k_min -12
_diffrn_reflns_limit_l_max 45
_diffrn_reflns_limit_l_min -45
_diffrn_reflns_number 29617
_diffrn_reflns_theta_full 25.00
_diffrn_reflns_theta_max 25.00
_diffrn_reflns_theta_min 5.67
_diffrn_standards_number 0
_exptl_absorpt_coefficient_mu 1.833
_exptl_absorpt_correction_T_max 0.982
_exptl_absorpt_correction_T_min 0.930
_exptl_absorpt_correction_type multi-scan
_exptl_absorpt_process_details SADABS
_exptl_crystal_colour 'pale yellow'
_exptl_crystal_density_diffrn 1.516
_exptl_crystal_density_method 'not measured'
_exptl_crystal_description plate
_exptl_crystal_F_000 3943
_exptl_crystal_size_max 0.04
_exptl_crystal_size_mid 0.04
_exptl_crystal_size_min 0.01
_platon_squeeze_details
; The void volume and electron counts are consistent with four additional
THF molecules per unit cell, i.e. 0.5THF extra in the chemical formula.
;
_refine_diff_density_max 0.968
_refine_diff_density_min -0.596
_refine_diff_density_rms 0.094
_refine_ls_extinction_method none
_refine_ls_goodness_of_fit_ref 0.889
_refine_ls_hydrogen_treatment mixed
_refine_ls_matrix_type full
_refine_ls_number_parameters 509
_refine_ls_number_reflns 7353
_refine_ls_number_restraints 0
_refine_ls_restrained_S_all 0.889
_refine_ls_R_factor_all 0.1009
_refine_ls_R_factor_gt 0.0447
_refine_ls_shift/su_max 0.007
_refine_ls_shift/su_mean 0.000
_refine_ls_structure_factor_coef Fsqd
_refine_ls_weighting_details 'calc w=1/[\s^2^(Fo^2^)+(0.0342P)^2^+0.0000P] where P=(Fo^2^+2Fc^2^)/3'
_refine_ls_weighting_scheme calc
_refine_ls_wR_factor_gt 0.0787
_refine_ls_wR_factor_ref 0.0909
_reflns_number_gt 4129
_reflns_number_total 7353
_reflns_threshold_expression I>2\s(I)
_cod_data_source_file b811369f.txt
_cod_data_source_block ab77_compound1
_cod_original_sg_symbol_H-M 'I 2/a'
_cod_database_code 7004725

loop_
_symmetry_equiv_pos_as_xyz
'x, y, z'
'-x+1/2, y, -z'
'x+1/2, y+1/2, z+1/2'
'-x+1, y+1/2, -z+1/2'
'-x, -y, -z'
'x-1/2, -y, z'
'-x+1/2, -y+1/2, -z+1/2'
'x, -y+1/2, z+1/2'

loop_
_atom_site_label
_atom_site_type_symbol
_atom_site_fract_x
_atom_site_fract_y
_atom_site_fract_z
_atom_site_U_iso_or_equiv
_atom_site_adp_type
_atom_site_occupancy
_atom_site_symmetry_multiplicity
_atom_site_calc_flag
_atom_site_refinement_flags
_atom_site_disorder_assembly
_atom_site_disorder_group
Cu1 Cu 0.36776(3) 0.49349(6) 0.092450(16) 0.03449(18) Uani 1 1 d . . .
Cu2 Cu 0.39032(3) 0.40390(6) 0.180552(15) 0.02569(16) Uani 1 1 d . . .
Cu3 Cu 0.45145(3) 0.27288(5) 0.125200(15) 0.02585(16) Uani 1 1 d . . .
S1 S 0.43017(6) 0.33444(12) 0.06898(3) 0.0284(3) Uani 1 1 d . . .
S2 S 0.33541(8) 0.66245(16) 0.05934(4) 0.0528(5) Uani 1 1 d . . .
S3 S 0.31194(6) 0.41719(12) 0.13829(3) 0.0261(3) Uani 1 1 d . . .
S4 S 0.38325(6) 0.31995(12) 0.23435(3) 0.0270(3) Uani 1 1 d . . .
S5 S 0.49496(5) 0.42184(11) 0.16193(3) 0.0218(3) Uani 1 1 d . . .
S6 S 0.38394(6) 0.11375(12) 0.13955(3) 0.0289(3) Uani 1 1 d . . .
N1 N 0.50968(18) 0.5438(4) 0.06235(10) 0.0256(10) Uani 1 1 d . . .
N2 N 0.53469(19) 0.3806(4) 0.03058(10) 0.0285(10) Uani 1 1 d . . .
N3 N 0.4557(2) 0.7547(4) 0.07681(11) 0.0408(12) Uani 1 1 d . . .
N4 N 0.3903(3) 0.8974(5) 0.05555(13) 0.0574(15) Uani 1 1 d . . .
N5 N 0.25621(16) 0.5937(4) 0.18105(10) 0.0217(9) Uani 1 1 d . . .
N6 N 0.20351(18) 0.5620(4) 0.13216(11) 0.0305(10) Uani 1 1 d . . .
N7 N 0.28901(17) 0.5032(3) 0.24092(9) 0.0215(9) Uani 1 1 d . . .
N8 N 0.28624(18) 0.3490(4) 0.27909(10) 0.0246(10) Uani 1 1 d . . .
N9 N 0.54721(17) 0.2019(3) 0.19022(10) 0.0221(9) Uani 1 1 d . . .
N10 N 0.54938(18) 0.3655(4) 0.22491(10) 0.0237(9) Uani 1 1 d . . .
N11 N 0.4970(2) 0.0016(4) 0.16244(10) 0.0298(10) Uani 1 1 d . . .
N12 N 0.4140(2) -0.1271(4) 0.15741(10) 0.0291(10) Uani 1 1 d . . .
B1 B 0.4847(3) 0.6313(6) 0.09199(15) 0.0305(15) Uani 1 1 d . . .
H1A H 0.447(2) 0.579(4) 0.1081(11) 0.029(12) Uiso 1 1 d . . .
H1B H 0.528(2) 0.662(4) 0.1096(12) 0.037(14) Uiso 1 1 d . . .
B2 B 0.3059(3) 0.5967(6) 0.21156(15) 0.0227(13) Uani 1 1 d . . .
H2A H 0.3046(17) 0.691(4) 0.2226(10) 0.014(11) Uiso 1 1 d . . .
H2B H 0.3586(18) 0.578(3) 0.2021(9) 0.012(10) Uiso 1 1 d . . .
B3 B 0.5448(3) 0.1133(6) 0.15785(16) 0.0285(14) Uani 1 1 d . . .
H3A H 0.5291(17) 0.168(4) 0.1325(10) 0.015(11) Uiso 1 1 d . . .
H3B H 0.597(2) 0.081(4) 0.1541(11) 0.040(14) Uiso 1 1 d . . .
C1 C 0.4931(2) 0.4241(5) 0.05430(12) 0.0253(12) Uani 1 1 d . . .
C2 C 0.5625(2) 0.5761(6) 0.04268(13) 0.0353(14) Uani 1 1 d . . .
H2 H 0.5840 0.6556 0.0430 0.042 Uiso 1 1 calc R . .
C3 C 0.5776(2) 0.4754(6) 0.02314(14) 0.0390(14) Uani 1 1 d . . .
H3 H 0.6115 0.4705 0.0072 0.047 Uiso 1 1 calc R . .
C4 C 0.5350(3) 0.2524(5) 0.01635(13) 0.0444(16) Uani 1 1 d . . .
H4A H 0.5416 0.1911 0.0353 0.067 Uiso 1 1 calc R . .
H4B H 0.5697 0.2444 -0.0002 0.067 Uiso 1 1 calc R . .
H4C H 0.4938 0.2354 0.0044 0.067 Uiso 1 1 calc R . .
C5 C 0.3966(3) 0.7713(5) 0.06446(14) 0.0411(15) Uani 1 1 d . . .
C6 C 0.4475(4) 0.9562(7) 0.06301(18) 0.067(2) Uani 1 1 d . . .
H6 H 0.4567 1.0434 0.0593 0.081 Uiso 1 1 calc R . .
C7 C 0.4883(4) 0.8712(6) 0.07636(16) 0.0531(17) Uani 1 1 d . . .
H7 H 0.5312 0.8864 0.0841 0.064 Uiso 1 1 calc R . .
C8 C 0.3316(4) 0.9571(8) 0.0417(2) 0.106(3) Uani 1 1 d . . .
H8A H 0.3113 0.9011 0.0243 0.159 Uiso 1 1 calc R . .
H8B H 0.3423 1.0383 0.0309 0.159 Uiso 1 1 calc R . .
H8C H 0.3019 0.9716 0.0606 0.159 Uiso 1 1 calc R . .
C9 C 0.2572(2) 0.5280(4) 0.15122(12) 0.0218(11) Uani 1 1 d . . .
C10 C 0.2021(2) 0.6707(5) 0.18040(14) 0.0337(13) Uani 1 1 d . . .
H10 H 0.1901 0.7278 0.1982 0.040 Uiso 1 1 calc R . .
C11 C 0.1702(2) 0.6504(5) 0.15049(15) 0.0387(15) Uani 1 1 d . . .
H11 H 0.1312 0.6903 0.1432 0.046 Uiso 1 1 calc R . .
C12 C 0.1844(3) 0.5110(6) 0.09822(14) 0.0496(16) Uani 1 1 d . . .
H12A H 0.1375 0.5095 0.0960 0.074 Uiso 1 1 calc R . .
H12B H 0.2011 0.4245 0.0959 0.074 Uiso 1 1 calc R . .
H12C H 0.2018 0.5647 0.0799 0.074 Uiso 1 1 calc R . .
C13 C 0.3178(2) 0.3934(4) 0.25095(12) 0.0216(11) Uani 1 1 d . . .
C14 C 0.2366(2) 0.4305(5) 0.28678(13) 0.0360(14) Uani 1 1 d . . .
H14 H 0.2070 0.4217 0.3050 0.043 Uiso 1 1 calc R . .
C15 C 0.2389(2) 0.5247(5) 0.26324(13) 0.0313(13) Uani 1 1 d . . .
H15 H 0.2104 0.5951 0.2621 0.038 Uiso 1 1 calc R . .
C16 C 0.3026(2) 0.2327(5) 0.29810(12) 0.0353(14) Uani 1 1 d . . .
H16A H 0.3113 0.1645 0.2815 0.053 Uiso 1 1 calc R . .
H16B H 0.2666 0.2082 0.3126 0.053 Uiso 1 1 calc R . .
H16C H 0.3408 0.2474 0.3129 0.053 Uiso 1 1 calc R . .
C17 C 0.5306(2) 0.3250(4) 0.19310(12) 0.0203(11) Uani 1 1 d . . .
C18 C 0.5759(2) 0.1661(5) 0.22150(13) 0.0286(12) Uani 1 1 d . . .
H18 H 0.5920 0.0839 0.2269 0.034 Uiso 1 1 calc R . .
C19 C 0.5772(2) 0.2668(5) 0.24305(13) 0.0293(12) Uani 1 1 d . . .
H19 H 0.5941 0.2690 0.2662 0.035 Uiso 1 1 calc R . .
C20 C 0.5426(2) 0.4946(5) 0.23794(13) 0.0339(13) Uani 1 1 d . . .
H20A H 0.5740 0.5498 0.2269 0.051 Uiso 1 1 calc R . .
H20B H 0.5501 0.4952 0.2632 0.051 Uiso 1 1 calc R . .
H20C H 0.4992 0.5255 0.2325 0.051 Uiso 1 1 calc R . .
C21 C 0.4341(2) -0.0050(4) 0.15359(12) 0.0274(12) Uani 1 1 d . . .
C22 C 0.4655(3) -0.1993(5) 0.16921(13) 0.0379(14) Uani 1 1 d . . .
H22 H 0.4651 -0.2876 0.1742 0.046 Uiso 1 1 calc R . .
C23 C 0.5159(3) -0.1213(5) 0.17221(13) 0.0369(14) Uani 1 1 d . . .
H23 H 0.5579 -0.1453 0.1798 0.044 Uiso 1 1 calc R . .
C24 C 0.3504(3) -0.1742(5) 0.14907(14) 0.0438(15) Uani 1 1 d . . .
H24A H 0.3208 -0.1469 0.1670 0.066 Uiso 1 1 calc R . .
H24B H 0.3513 -0.2672 0.1481 0.066 Uiso 1 1 calc R . .
H24C H 0.3359 -0.1406 0.1265 0.066 Uiso 1 1 calc R . .
C25 C 0.6522(5) -0.0304(12) 0.0564(3) 0.094(4) Uani 0.772(11) 1 d P . .
H25A H 0.6101 -0.0145 0.0447 0.113 Uiso 0.772(11) 1 calc PR . .
H25B H 0.6857 -0.0292 0.0387 0.113 Uiso 0.772(11) 1 calc PR . .
C26 C 0.6652(5) 0.0663(11) 0.0822(3) 0.084(4) Uani 0.772(11) 1 d P . .
H26A H 0.6251 0.1026 0.0913 0.100 Uiso 0.772(11) 1 calc PR . .
H26B H 0.6920 0.1353 0.0729 0.100 Uiso 0.772(11) 1 calc PR . .
C27 C 0.7022(5) -0.0128(16) 0.1104(3) 0.111(5) Uani 0.772(11) 1 d P . .
H27A H 0.7487 -0.0141 0.1058 0.134 Uiso 0.772(11) 1 calc PR . .
H27B H 0.6956 0.0226 0.1338 0.134 Uiso 0.772(11) 1 calc PR . .
C28 C 0.6763(7) -0.1329(13) 0.1075(3) 0.107(5) Uani 0.772(11) 1 d P . .
H28A H 0.6416 -0.1432 0.1244 0.128 Uiso 0.772(11) 1 calc PR . .
H28B H 0.7098 -0.1972 0.1128 0.128 Uiso 0.772(11) 1 calc PR . .
O1 O 0.6516(4) -0.1500(8) 0.0733(2) 0.125(4) Uani 0.772(11) 1 d P . .

loop_
_atom_site_aniso_label
_atom_site_aniso_U_11
_atom_site_aniso_U_22
_atom_site_aniso_U_33
_atom_site_aniso_U_23
_atom_site_aniso_U_13
_atom_site_aniso_U_12
Cu1 0.0332(4) 0.0437(4) 0.0269(4) 0.0019(3) 0.0081(3) 0.0055(3)
Cu2 0.0209(3) 0.0298(4) 0.0266(3) 0.0044(3) 0.0046(3) 0.0025(3)
Cu3 0.0295(4) 0.0226(3) 0.0256(4) 0.0021(3) 0.0040(3) -0.0016(3)
S1 0.0351(8) 0.0286(8) 0.0217(7) -0.0002(6) 0.0039(6) 0.0004(6)
S2 0.0493(10) 0.0636(11) 0.0459(10) 0.0157(8) 0.0096(8) 0.0225(9)
S3 0.0249(7) 0.0295(7) 0.0240(7) -0.0026(6) 0.0032(6) 0.0040(6)
S4 0.0243(7) 0.0290(7) 0.0278(7) 0.0067(6) 0.0050(6) 0.0055(6)
S5 0.0203(6) 0.0194(7) 0.0260(7) 0.0030(6) 0.0037(5) 0.0006(5)
S6 0.0285(7) 0.0238(7) 0.0347(8) 0.0025(6) 0.0062(6) -0.0031(6)
N1 0.029(2) 0.028(2) 0.021(2) 0.0012(19) 0.0076(19) 0.0008(19)
N2 0.029(2) 0.034(3) 0.023(2) 0.005(2) 0.0053(19) 0.016(2)
N3 0.059(3) 0.031(3) 0.033(3) -0.001(2) 0.017(2) 0.006(3)
N4 0.080(4) 0.042(3) 0.052(3) 0.012(3) 0.036(3) 0.030(3)
N5 0.011(2) 0.022(2) 0.032(2) 0.003(2) 0.0033(18) 0.0054(18)
N6 0.017(2) 0.044(3) 0.031(3) 0.002(2) 0.000(2) 0.006(2)
N7 0.024(2) 0.018(2) 0.022(2) -0.0039(19) 0.0035(18) -0.0032(18)
N8 0.031(2) 0.024(2) 0.019(2) -0.0056(19) 0.0088(19) -0.009(2)
N9 0.019(2) 0.020(2) 0.028(2) 0.0059(19) -0.0006(18) -0.0003(18)
N10 0.024(2) 0.025(2) 0.022(2) 0.0011(19) 0.0018(19) -0.0012(18)
N11 0.038(3) 0.018(2) 0.034(3) 0.001(2) 0.002(2) 0.006(2)
N12 0.050(3) 0.018(2) 0.020(2) 0.0016(19) 0.007(2) -0.007(2)
B1 0.047(4) 0.028(4) 0.016(3) 0.004(3) 0.005(3) -0.002(3)
B2 0.022(3) 0.019(3) 0.027(3) 0.000(3) -0.003(3) -0.001(3)
B3 0.029(4) 0.025(3) 0.032(4) 0.002(3) 0.004(3) 0.005(3)
C1 0.026(3) 0.031(3) 0.019(3) -0.001(2) 0.003(2) 0.009(2)
C2 0.028(3) 0.046(4) 0.032(3) 0.014(3) 0.007(3) 0.002(3)
C3 0.030(3) 0.057(4) 0.031(3) 0.014(3) 0.009(3) 0.009(3)
C4 0.067(4) 0.033(4) 0.034(3) 0.004(3) 0.022(3) 0.020(3)
C5 0.059(4) 0.034(3) 0.032(3) 0.008(3) 0.027(3) 0.015(3)
C6 0.104(6) 0.045(4) 0.055(5) 0.003(4) 0.042(5) 0.008(5)
C7 0.080(5) 0.032(4) 0.048(4) 0.001(3) 0.022(4) -0.005(4)
C8 0.105(6) 0.096(6) 0.118(7) 0.052(5) 0.037(6) 0.063(5)
C9 0.011(2) 0.029(3) 0.026(3) 0.004(2) 0.004(2) -0.004(2)
C10 0.030(3) 0.033(3) 0.038(3) -0.001(3) 0.003(3) 0.009(3)
C11 0.017(3) 0.048(4) 0.050(4) 0.002(3) 0.004(3) 0.018(3)
C12 0.035(3) 0.082(5) 0.031(3) -0.003(3) -0.012(3) 0.005(3)
C13 0.027(3) 0.017(3) 0.021(3) -0.007(2) 0.002(2) -0.008(2)
C14 0.040(3) 0.041(3) 0.029(3) -0.016(3) 0.021(3) -0.017(3)
C15 0.028(3) 0.031(3) 0.035(3) -0.011(3) 0.010(3) 0.000(2)
C16 0.040(3) 0.042(3) 0.024(3) 0.009(3) 0.002(3) -0.014(3)
C17 0.013(2) 0.025(3) 0.023(3) -0.001(2) 0.007(2) 0.003(2)
C18 0.022(3) 0.025(3) 0.040(3) 0.014(3) 0.004(2) 0.004(2)
C19 0.025(3) 0.038(3) 0.025(3) 0.009(3) -0.001(2) 0.002(3)
C20 0.041(3) 0.028(3) 0.032(3) -0.009(3) 0.002(3) 0.000(3)
C21 0.041(3) 0.022(3) 0.019(3) 0.001(2) 0.008(2) -0.006(3)
C22 0.066(4) 0.019(3) 0.029(3) 0.001(2) 0.007(3) 0.004(3)
C23 0.053(4) 0.025(3) 0.032(3) 0.005(3) -0.006(3) 0.011(3)
C24 0.057(4) 0.035(3) 0.039(4) -0.003(3) 0.013(3) -0.021(3)
C25 0.102(9) 0.117(10) 0.064(8) 0.047(8) 0.005(6) -0.003(7)
C26 0.053(6) 0.124(10) 0.076(8) -0.013(8) 0.039(6) 0.014(6)
C27 0.046(6) 0.198(15) 0.090(9) -0.068(10) 0.007(6) 0.025(9)
C28 0.153(13) 0.104(10) 0.062(8) -0.018(7) -0.033(8) 0.038(9)
O1 0.161(8) 0.117(7) 0.096(7) 0.012(6) -0.014(6) -0.009(6)

loop_
_atom_type_symbol
_atom_type_description
_atom_type_scat_dispersion_real
_atom_type_scat_dispersion_imag
_atom_type_scat_source
C C 0.0033 0.0016 'International Tables Vol C Tables 4.2.6.8 and 6.1.1.4'
H H 0.0000 0.0000 'International Tables Vol C Tables 4.2.6.8 and 6.1.1.4'
B B 0.0013 0.0007 'International Tables Vol C Tables 4.2.6.8 and 6.1.1.4'
S S 0.1246 0.1234 'International Tables Vol C Tables 4.2.6.8 and 6.1.1.4'
Cu Cu 0.3201 1.2651 'International Tables Vol C Tables 4.2.6.8 and 6.1.1.4'
N N 0.0061 0.0033 'International Tables Vol C Tables 4.2.6.8 and 6.1.1.4'
O O 0.0106 0.0060 'International Tables Vol C Tables 4.2.6.8 and 6.1.1.4'

loop_
_geom_angle_atom_site_label_1
_geom_angle_atom_site_label_2
_geom_angle_atom_site_label_3
_geom_angle
_geom_angle_site_symmetry_1
_geom_angle_site_symmetry_3
_geom_angle_publ_flag
S1 Cu1 S2 120.49(6) . . ?
S1 Cu1 S3 110.38(5) . . ?
S1 Cu1 H1A 88.5(12) . . ?
S2 Cu1 S3 123.84(6) . . ?
S2 Cu1 H1A 92.7(12) . . ?
S3 Cu1 H1A 111.6(12) . . ?
Cu3 Cu2 S3 79.83(4) . . ?
Cu3 Cu2 S4 122.22(5) . . ?
Cu3 Cu2 S5 50.97(3) . . ?
S3 Cu2 S4 127.98(5) . . ?
S3 Cu2 S5 115.90(5) . . ?
S4 Cu2 S5 113.48(5) . . ?
Cu2 Cu3 S1 119.12(5) . . ?
Cu2 Cu3 S5 52.11(4) . . ?
Cu2 Cu3 S6 83.38(4) . . ?
Cu2 Cu3 H3A 122.9(11) . . ?
S1 Cu3 S5 117.00(5) . . ?
S1 Cu3 S6 109.45(5) . . ?
S1 Cu3 H3A 115.5(11) . . ?
S5 Cu3 S6 126.64(5) . . ?
S5 Cu3 H3A 89.2(11) . . ?
S6 Cu3 H3A 93.6(11) . . ?
Cu1 S1 Cu3 86.21(5) . . ?
Cu1 S1 C1 99.81(17) . . ?
Cu3 S1 C1 109.53(16) . . ?
Cu1 S2 C5 104.4(2) . . ?
Cu1 S3 Cu2 101.69(6) . . ?
Cu1 S3 C9 109.89(16) . . ?
Cu2 S3 C9 107.75(17) . . ?
Cu2 S4 C13 103.70(17) . . ?
Cu2 S5 Cu3 76.92(4) . . ?
Cu2 S5 C17 97.39(15) . . ?
Cu3 S5 C17 100.41(17) . . ?
Cu3 S6 C21 103.87(17) . . ?
B1 N1 C1 129.3(4) . . ?
B1 N1 C2 122.3(4) . . ?
C1 N1 C2 107.8(4) . . ?
C1 N2 C3 109.0(4) . . ?
C1 N2 C4 125.1(4) . . ?
C3 N2 C4 125.9(4) . . ?
B1 N3 C5 126.9(5) . . ?
B1 N3 C7 123.9(5) . . ?
C5 N3 C7 109.1(5) . . ?
C5 N4 C6 107.9(6) . . ?
C5 N4 C8 125.3(7) . . ?
C6 N4 C8 126.8(6) . . ?
B2 N5 C9 129.5(4) . . ?
B2 N5 C10 122.0(4) . . ?
C9 N5 C10 108.4(4) . . ?
C9 N6 C11 108.7(4) . . ?
C9 N6 C12 125.7(4) . . ?
C11 N6 C12 125.6(4) . . ?
B2 N7 C13 130.2(4) . . ?
B2 N7 C15 122.5(4) . . ?
C13 N7 C15 107.3(4) . . ?
C13 N8 C14 109.6(4) . . ?
C13 N8 C16 125.0(4) . . ?
C14 N8 C16 125.4(4) . . ?
B3 N9 C17 129.8(4) . . ?
B3 N9 C18 122.5(4) . . ?
C17 N9 C18 107.3(4) . . ?
C17 N10 C19 109.3(4) . . ?
C17 N10 C20 125.5(4) . . ?
C19 N10 C20 125.1(4) . . ?
B3 N11 C21 129.2(4) . . ?
B3 N11 C23 123.6(4) . . ?
C21 N11 C23 106.5(4) . . ?
C21 N12 C22 108.4(4) . . ?
C21 N12 C24 125.8(4) . . ?
C22 N12 C24 125.7(4) . . ?
N1 B1 N3 110.8(4) . . ?
N1 B1 H1A 111(2) . . ?
N1 B1 H1B 109(2) . . ?
N3 B1 H1A 110(2) . . ?
N3 B1 H1B 106(2) . . ?
H1A B1 H1B 110(3) . . ?
N5 B2 N7 112.5(4) . . ?
N5 B2 H2A 107(2) . . ?
N5 B2 H2B 111.9(18) . . ?
N7 B2 H2A 107(2) . . ?
N7 B2 H2B 110.3(18) . . ?
H2A B2 H2B 108(3) . . ?
N9 B3 N11 111.8(4) . . ?
N9 B3 H3A 112.0(19) . . ?
N9 B3 H3B 105(2) . . ?
N11 B3 H3A 107.5(19) . . ?
N11 B3 H3B 114(2) . . ?
H3A B3 H3B 106(3) . . ?
S1 C1 N1 129.3(4) . . ?
S1 C1 N2 122.7(4) . . ?
N1 C1 N2 107.9(4) . . ?
N1 C2 H2 125.9 . . ?
N1 C2 C3 108.1(5) . . ?
H2 C2 C3 125.9 . . ?
N2 C3 C2 107.1(5) . . ?
N2 C3 H3 126.4 . . ?
C2 C3 H3 126.4 . . ?
N2 C4 H4A 109.5 . . ?
N2 C4 H4B 109.5 . . ?
N2 C4 H4C 109.5 . . ?
H4A C4 H4B 109.5 . . ?
H4A C4 H4C 109.5 . . ?
H4B C4 H4C 109.5 . . ?
S2 C5 N3 129.4(4) . . ?
S2 C5 N4 123.3(5) . . ?
N3 C5 N4 107.4(5) . . ?
N4 C6 H6 125.6 . . ?
N4 C6 C7 108.8(6) . . ?
H6 C6 C7 125.6 . . ?
N3 C7 C6 106.9(6) . . ?
N3 C7 H7 126.6 . . ?
C6 C7 H7 126.6 . . ?
N4 C8 H8A 109.5 . . ?
N4 C8 H8B 109.5 . . ?
N4 C8 H8C 109.5 . . ?
H8A C8 H8B 109.5 . . ?
H8A C8 H8C 109.5 . . ?
H8B C8 H8C 109.5 . . ?
S3 C9 N5 128.6(4) . . ?
S3 C9 N6 124.3(4) . . ?
N5 C9 N6 107.1(4) . . ?
N5 C10 H10 126.0 . . ?
N5 C10 C11 108.1(5) . . ?
H10 C10 C11 126.0 . . ?
N6 C11 C10 107.8(4) . . ?
N6 C11 H11 126.1 . . ?
C10 C11 H11 126.1 . . ?
N6 C12 H12A 109.5 . . ?
N6 C12 H12B 109.5 . . ?
N6 C12 H12C 109.5 . . ?
H12A C12 H12B 109.5 . . ?
H12A C12 H12C 109.5 . . ?
H12B C12 H12C 109.5 . . ?
S4 C13 N7 129.3(3) . . ?
S4 C13 N8 123.3(4) . . ?
N7 C13 N8 107.4(4) . . ?
N8 C14 H14 127.0 . . ?
N8 C14 C15 106.0(4) . . ?
H14 C14 C15 127.0 . . ?
N7 C15 C14 109.6(4) . . ?
N7 C15 H15 125.2 . . ?
C14 C15 H15 125.2 . . ?
N8 C16 H16A 109.5 . . ?
N8 C16 H16B 109.5 . . ?
N8 C16 H16C 109.5 . . ?
H16A C16 H16B 109.5 . . ?
H16A C16 H16C 109.5 . . ?
H16B C16 H16C 109.5 . . ?
S5 C17 N9 128.2(4) . . ?
S5 C17 N10 123.7(4) . . ?
N9 C17 N10 108.1(4) . . ?
N9 C18 H18 125.6 . . ?
N9 C18 C19 108.8(4) . . ?
H18 C18 C19 125.6 . . ?
N10 C19 C18 106.4(4) . . ?
N10 C19 H19 126.8 . . ?
C18 C19 H19 126.8 . . ?
N10 C20 H20A 109.5 . . ?
N10 C20 H20B 109.5 . . ?
N10 C20 H20C 109.5 . . ?
H20A C20 H20B 109.5 . . ?
H20A C20 H20C 109.5 . . ?
H20B C20 H20C 109.5 . . ?
S6 C21 N11 128.7(4) . . ?
S6 C21 N12 122.5(4) . . ?
N11 C21 N12 108.8(4) . . ?
N12 C22 H22 126.5 . . ?
N12 C22 C23 107.0(5) . . ?
H22 C22 C23 126.5 . . ?
N11 C23 C22 109.3(5) . . ?
N11 C23 H23 125.4 . . ?
C22 C23 H23 125.4 . . ?
N12 C24 H24A 109.5 . . ?
N12 C24 H24B 109.5 . . ?
N12 C24 H24C 109.5 . . ?
H24A C24 H24B 109.5 . . ?
H24A C24 H24C 109.5 . . ?
H24B C24 H24C 109.5 . . ?
H25A C25 H25B 108.4 . . ?
H25A C25 C26 110.0 . . ?
H25A C25 O1 110.0 . . ?
H25B C25 C26 110.0 . . ?
H25B C25 O1 110.0 . . ?
C26 C25 O1 108.5(9) . . ?
C25 C26 H26A 111.7 . . ?
C25 C26 H26B 111.7 . . ?
C25 C26 C27 100.4(9) . . ?
H26A C26 H26B 109.5 . . ?
H26A C26 C27 111.7 . . ?
H26B C26 C27 111.7 . . ?
C26 C27 H27A 110.8 . . ?
C26 C27 H27B 110.8 . . ?
C26 C27 C28 104.5(10) . . ?
H27A C27 H27B 108.9 . . ?
H27A C27 C28 110.8 . . ?
H27B C27 C28 110.8 . . ?
C27 C28 H28A 109.9 . . ?
C27 C28 H28B 109.9 . . ?
C27 C28 O1 108.9(11) . . ?
H28A C28 H28B 108.3 . . ?
H28A C28 O1 109.9 . . ?
H28B C28 O1 109.9 . . ?
C25 O1 C28 107.8(9) . . ?

loop_
_geom_bond_atom_site_label_1
_geom_bond_atom_site_label_2
_geom_bond_distance
_geom_bond_site_symmetry_2
_geom_bond_publ_flag
Cu1 S1 2.3185(15) . ?
Cu1 S2 2.2811(17) . ?
Cu1 S3 2.2835(15) . ?
Cu1 H1A 1.97(4) . ?
Cu2 Cu3 2.8641(11) . ?
Cu2 S3 2.2800(15) . ?
Cu2 S4 2.2594(15) . ?
Cu2 S5 2.3205(14) . ?
Cu3 S1 2.2910(16) . ?
Cu3 S5 2.2843(14) . ?
Cu3 S6 2.2661(14) . ?
Cu3 H3A 1.97(4) . ?
S1 C1 1.723(5) . ?
S2 C5 1.722(6) . ?
S3 C9 1.715(5) . ?
S4 C13 1.706(5) . ?
S5 C17 1.728(5) . ?
S6 C21 1.710(5) . ?
N1 B1 1.565(7) . ?
N1 C1 1.342(6) . ?
N1 C2 1.393(6) . ?
N2 C1 1.355(5) . ?
N2 C3 1.376(6) . ?
N2 C4 1.457(6) . ?
N3 B1 1.542(7) . ?
N3 C5 1.322(7) . ?
N3 C7 1.403(7) . ?
N4 C5 1.378(7) . ?
N4 C6 1.368(8) . ?
N4 C8 1.464(8) . ?
N5 B2 1.545(6) . ?
N5 C9 1.341(6) . ?
N5 C10 1.388(6) . ?
N6 C9 1.370(5) . ?
N6 C11 1.369(6) . ?
N6 C12 1.458(6) . ?
N7 B2 1.546(6) . ?
N7 C13 1.355(5) . ?
N7 C15 1.388(5) . ?
N8 C13 1.363(5) . ?
N8 C14 1.382(6) . ?
N8 C16 1.463(6) . ?
N9 B3 1.557(7) . ?
N9 C17 1.347(5) . ?
N9 C18 1.383(6) . ?
N10 C17 1.345(5) . ?
N10 C19 1.373(6) . ?
N10 C20 1.457(6) . ?
N11 B3 1.555(7) . ?
N11 C21 1.348(6) . ?
N11 C23 1.401(6) . ?
N12 C21 1.362(6) . ?
N12 C22 1.383(6) . ?
N12 C24 1.444(6) . ?
B1 H1A 1.15(4) . ?
B1 H1B 1.16(4) . ?
B2 H2A 1.08(4) . ?
B2 H2B 1.18(4) . ?
B3 H3A 1.17(4) . ?
B3 H3B 1.15(4) . ?
C2 H2 0.950 . ?
C2 C3 1.343(7) . ?
C3 H3 0.950 . ?
C4 H4A 0.980 . ?
C4 H4B 0.980 . ?
C4 H4C 0.980 . ?
C6 H6 0.950 . ?
C6 C7 1.328(8) . ?
C7 H7 0.950 . ?
C8 H8A 0.980 . ?
C8 H8B 0.980 . ?
C8 H8C 0.980 . ?
C10 H10 0.950 . ?
C10 C11 1.332(7) . ?
C11 H11 0.950 . ?
C12 H12A 0.980 . ?
C12 H12B 0.980 . ?
C12 H12C 0.980 . ?
C14 H14 0.950 . ?
C14 C15 1.345(7) . ?
C15 H15 0.950 . ?
C16 H16A 0.980 . ?
C16 H16B 0.980 . ?
C16 H16C 0.980 . ?
C18 H18 0.950 . ?
C18 C19 1.346(7) . ?
C19 H19 0.950 . ?
C20 H20A 0.980 . ?
C20 H20B 0.980 . ?
C20 H20C 0.980 . ?
C22 H22 0.950 . ?
C22 C23 1.337(7) . ?
C23 H23 0.950 . ?
C24 H24A 0.980 . ?
C24 H24B 0.980 . ?
C24 H24C 0.980 . ?
C25 H25A 0.990 . ?
C25 H25B 0.990 . ?
C25 C26 1.442(13) . ?
C25 O1 1.417(11) . ?
C26 H26A 0.990 . ?
C26 H26B 0.990 . ?
C26 C27 1.556(14) . ?
C27 H27A 0.990 . ?
C27 H27B 0.990 . ?
C27 C28 1.378(14) . ?
C28 H28A 0.990 . ?
C28 H28B 0.990 . ?
C28 O1 1.414(11) . ?

loop_
_platon_squeeze_void_nr
_platon_squeeze_void_average_x
_platon_squeeze_void_average_y
_platon_squeeze_void_average_z
_platon_squeeze_void_volume
_platon_squeeze_void_count_electrons
1 0.250 0.099 0.500 129.6 38.2
2 0.750 -0.099 0.500 129.6 38.0
3 0.250 0.401 0.000 129.6 38.0
4 0.750 0.599 0.000 129.6 38.2
